data_2229809
loop_
_publ_author_name
'Wang, Fu-Ming'

_publ_section_title
;
 [<i>N</i>'-(5-Bromo-2-oxidobenzylidene-\k<i>O</i>)-2-chlorobenzohydrazidato-\k^2^<i>N</i>',<i>O</i>](methanol-\k<i>O</i>)(methanolato-\k<i>O</i>)oxidovanadium(V)
;
_journal_coeditor_code QM2003
_journal_issue 4
_journal_name_full 'Acta Crystallographica Section E'
_journal_page_first m433
_journal_page_last m434
_journal_paper_doi 10.1107/S1600536811008774
_journal_volume 67
_journal_year 2011
_chemical_formula_iupac '[V (C14 H8 Br Cl N2 O2) (C H3 O) O (C H4 O)]'
_chemical_formula_moiety 'C16 H15 Br Cl N2 O5 V'
_chemical_formula_sum 'C16 H15 Br Cl N2 O5 V'
_chemical_formula_weight 481.60
_chemical_name_systematic
;
[<i>N</i>'-(5-Bromo-2-oxidobenzylidene-\k<i>O</i>)-2-
chlorobenzohydrazidato-\k^2^<i>N</i>',<i>O</i>](methanol-
\k<i>O</i>)(methanolato-\k<i>O</i>)oxidovanadium(V)
;
_space_group_IT_number 15
_symmetry_cell_setting monoclinic
_symmetry_space_group_name_Hall '-C 2yc'
_symmetry_space_group_name_H-M 'C 1 2/c 1'
_atom_sites_solution_hydrogens geom
_atom_sites_solution_primary direct
_atom_sites_solution_secondary difmap
_audit_creation_method SHELXL-97
_cell_angle_alpha 90.00
_cell_angle_beta 121.854(7)
_cell_angle_gamma 90.00
_cell_formula_units_Z 8
_cell_length_a 28.09(2)
_cell_length_b 7.992(6)
_cell_length_c 20.163(14)
_cell_measurement_reflns_used 1798
_cell_measurement_temperature 298(2)
_cell_measurement_theta_max 25.0
_cell_measurement_theta_min 2.3
_cell_volume 3845(5)
_computing_cell_refinement 'SAINT (Bruker, 1998)'
_computing_data_collection 'SMART (Bruker, 1998)'
_computing_data_reduction 'SAINT (Bruker, 1998)'
_computing_molecular_graphics 'SHELXTL (Sheldrick, 2008)'
_computing_publication_material 'SHELXTL (Sheldrick, 2008)'
_computing_structure_refinement 'SHELXL97 (Sheldrick, 2008)'
_computing_structure_solution 'SHELXS97 (Sheldrick, 2008)'
_diffrn_ambient_temperature 298(2)
_diffrn_measured_fraction_theta_full 0.972
_diffrn_measured_fraction_theta_max 0.972
_diffrn_measurement_device_type 'Bruker SMART CCD area-detector'
_diffrn_measurement_method \w
_diffrn_radiation_monochromator graphite
_diffrn_radiation_source 'fine-focus sealed tube'
_diffrn_radiation_type MoK\a
_diffrn_radiation_wavelength 0.71073
_diffrn_reflns_av_R_equivalents 0.0559
_diffrn_reflns_av_sigmaI/netI 0.0882
_diffrn_reflns_limit_h_max 35
_diffrn_reflns_limit_h_min -28
_diffrn_reflns_limit_k_max 9
_diffrn_reflns_limit_k_min -9
_diffrn_reflns_limit_l_max 25
_diffrn_reflns_limit_l_min -25
_diffrn_reflns_number 9750
_diffrn_reflns_theta_full 27.00
_diffrn_reflns_theta_max 27.00
_diffrn_reflns_theta_min 2.38
_diffrn_standards_number 0
_exptl_absorpt_coefficient_mu 2.762
_exptl_absorpt_correction_T_max 0.5691
_exptl_absorpt_correction_T_min 0.4912
_exptl_absorpt_correction_type multi-scan
_exptl_absorpt_process_details '(SADABS; Sheldrick, 1996)'
_exptl_crystal_colour brown
_exptl_crystal_density_diffrn 1.664
_exptl_crystal_density_method 'not measured'
_exptl_crystal_description block
_exptl_crystal_F_000 1920
_exptl_crystal_size_max 0.30
_exptl_crystal_size_mid 0.27
_exptl_crystal_size_min 0.23
_refine_diff_density_max 0.449
_refine_diff_density_min -0.442
_refine_ls_extinction_method none
_refine_ls_goodness_of_fit_ref 1.024
_refine_ls_hydrogen_treatment mixed
_refine_ls_matrix_type full
_refine_ls_number_parameters 240
_refine_ls_number_reflns 4081
_refine_ls_number_restraints 1
_refine_ls_restrained_S_all 1.023
_refine_ls_R_factor_all 0.1093
_refine_ls_R_factor_gt 0.0448
_refine_ls_shift/su_max 0.000
_refine_ls_shift/su_mean 0.000
_refine_ls_structure_factor_coef Fsqd
_refine_ls_weighting_details 'calc w=1/[\s^2^(Fo^2^)+(0.0359P)^2^] where P=(Fo^2^+2Fc^2^)/3'
_refine_ls_weighting_scheme calc
_refine_ls_wR_factor_gt 0.0834
_refine_ls_wR_factor_ref 0.1026
_reflns_number_gt 2266
_reflns_number_total 4081
_reflns_threshold_expression I>2\s(I)
_cod_data_source_file qm2003.cif
_cod_data_source_block I
_cod_original_cell_volume 3844(5)
_cod_original_sg_symbol_H-M 'C 2/c'
_cod_database_code 2229809

loop_
_symmetry_equiv_pos_as_xyz
'x, y, z'
'-x, y, -z+1/2'
'x+1/2, y+1/2, z'
'-x+1/2, y+1/2, -z+1/2'
'-x, -y, -z'
'x, -y, z-1/2'
'-x+1/2, -y+1/2, -z'
'x+1/2, -y+1/2, z-1/2'

loop_
_atom_site_type_symbol
_atom_site_label
_atom_site_fract_x
_atom_site_fract_y
_atom_site_fract_z
_atom_site_U_iso_or_equiv
_atom_site_adp_type
_atom_site_calc_flag
_atom_site_refinement_flags
_atom_site_occupancy
_atom_site_disorder_assembly
_atom_site_disorder_group
V V1 0.33992(3) 0.48966(10) 0.15964(4) 0.0355(2) Uani d . 1 . .
Br Br1 0.05406(2) 0.13036(7) 0.00218(3) 0.05439(19) Uani d . 1 . .
Cl Cl1 0.44356(6) 0.87745(17) 0.12452(7) 0.0663(4) Uani d . 1 . .
H H5 0.2799(16) 0.809(6) 0.1145(18) 0.099 Uiso d D 1 . .
N N1 0.27232(13) 0.5095(4) 0.04108(16) 0.0281(8) Uani d . 1 . .
N N2 0.28364(14) 0.5947(4) -0.01011(18) 0.0306(8) Uani d . 1 . .
O O1 0.28365(12) 0.4401(4) 0.17896(15) 0.0428(8) Uani d . 1 . .
O O2 0.37010(11) 0.6037(3) 0.10369(15) 0.0392(8) Uani d . 1 . .
O O3 0.39495(11) 0.5587(4) 0.25184(14) 0.0418(8) Uani d . 1 . .
O O4 0.35806(13) 0.3060(4) 0.15302(15) 0.0519(9) Uani d . 1 . .
O O5 0.30672(12) 0.7684(4) 0.15650(16) 0.0441(8) Uani d D 1 . .
C C1 0.20329(17) 0.3624(5) 0.0557(2) 0.0298(10) Uani d . 1 . .
C C2 0.23468(17) 0.3619(5) 0.1384(2) 0.0336(10) Uani d . 1 . .
C C3 0.21228(18) 0.2811(6) 0.1779(2) 0.0425(12) Uani d . 1 . .
H H3 0.2332 0.2758 0.2321 0.051 Uiso calc R 1 . .
C C4 0.15989(18) 0.2100(6) 0.1374(2) 0.0422(12) Uani d . 1 . .
H H4 0.1456 0.1574 0.1644 0.051 Uiso calc R 1 . .
C C5 0.12819(16) 0.2159(5) 0.0566(2) 0.0351(11) Uani d . 1 . .
C C6 0.14949(17) 0.2896(5) 0.0161(2) 0.0346(11) Uani d . 1 . .
H H6 0.1281 0.2914 -0.0382 0.042 Uiso calc R 1 . .
C C7 0.22241(18) 0.4472(5) 0.0110(2) 0.0331(10) Uani d . 1 . .
H H7 0.1975 0.4580 -0.0426 0.040 Uiso calc R 1 . .
C C8 0.33695(17) 0.6358(5) 0.0297(2) 0.0309(10) Uani d . 1 . .
C C9 0.36154(17) 0.7211(5) -0.0115(2) 0.0310(10) Uani d . 1 . .
C C10 0.40956(18) 0.8227(5) 0.0260(2) 0.0393(11) Uani d . 1 . .
C C11 0.43223(19) 0.8885(6) -0.0144(3) 0.0482(13) Uani d . 1 . .
H H11 0.4648 0.9521 0.0118 0.058 Uiso calc R 1 . .
C C12 0.4068(2) 0.8607(6) -0.0937(3) 0.0546(14) Uani d . 1 . .
H H12 0.4218 0.9076 -0.1210 0.065 Uiso calc R 1 . .
C C13 0.3589(2) 0.7628(6) -0.1326(3) 0.0530(13) Uani d . 1 . .
H H13 0.3420 0.7419 -0.1857 0.064 Uiso calc R 1 . .
C C14 0.33694(17) 0.6971(5) -0.0914(2) 0.0393(11) Uani d . 1 . .
H H14 0.3043 0.6340 -0.1180 0.047 Uiso calc R 1 . .
C C15 0.44932(19) 0.4960(8) 0.3020(3) 0.0801(19) Uani d . 1 . .
H H15A 0.4502 0.3791 0.2918 0.120 Uiso calc R 1 . .
H H15B 0.4597 0.5109 0.3552 0.120 Uiso calc R 1 . .
H H15C 0.4752 0.5552 0.2932 0.120 Uiso calc R 1 . .
C C16 0.3407(2) 0.9086(6) 0.1983(3) 0.0563(14) Uani d . 1 . .
H H16A 0.3700 0.8736 0.2494 0.084 Uiso calc R 1 . .
H H16B 0.3181 0.9920 0.2030 0.084 Uiso calc R 1 . .
H H16C 0.3569 0.9547 0.1706 0.084 Uiso calc R 1 . .

loop_
_atom_site_aniso_label
_atom_site_aniso_U_11
_atom_site_aniso_U_22
_atom_site_aniso_U_33
_atom_site_aniso_U_12
_atom_site_aniso_U_13
_atom_site_aniso_U_23
V1 0.0370(5) 0.0392(5) 0.0266(4) -0.0050(4) 0.0141(4) 0.0019(4)
Br1 0.0345(3) 0.0605(4) 0.0636(3) -0.0119(3) 0.0227(3) -0.0005(3)
Cl1 0.0644(9) 0.0763(10) 0.0548(8) -0.0275(8) 0.0292(7) -0.0141(7)
N1 0.032(2) 0.028(2) 0.0254(17) -0.0033(17) 0.0157(16) 0.0003(16)
N2 0.033(2) 0.032(2) 0.0292(18) -0.0039(17) 0.0180(17) 0.0002(16)
O1 0.0400(19) 0.058(2) 0.0281(15) -0.0200(16) 0.0165(15) -0.0009(15)
O2 0.0330(17) 0.049(2) 0.0303(16) -0.0054(15) 0.0130(14) 0.0083(14)
O3 0.0318(18) 0.055(2) 0.0286(16) 0.0001(16) 0.0094(15) 0.0063(15)
O4 0.067(2) 0.042(2) 0.0389(18) 0.0046(18) 0.0226(17) 0.0038(15)
O5 0.041(2) 0.038(2) 0.0410(18) -0.0035(17) 0.0129(15) -0.0027(16)
C1 0.033(2) 0.028(3) 0.028(2) -0.001(2) 0.015(2) 0.0011(19)
C2 0.033(3) 0.034(3) 0.034(2) -0.005(2) 0.018(2) 0.000(2)
C3 0.047(3) 0.053(3) 0.032(2) -0.012(3) 0.024(2) -0.003(2)
C4 0.045(3) 0.045(3) 0.047(3) -0.010(2) 0.031(3) 0.001(2)
C5 0.031(3) 0.036(3) 0.038(2) -0.002(2) 0.018(2) -0.001(2)
C6 0.037(3) 0.033(3) 0.028(2) 0.000(2) 0.013(2) 0.000(2)
C7 0.034(3) 0.037(3) 0.025(2) -0.001(2) 0.013(2) 0.000(2)
C8 0.035(3) 0.031(3) 0.033(2) 0.001(2) 0.022(2) 0.002(2)
C9 0.033(2) 0.025(3) 0.037(2) 0.003(2) 0.019(2) 0.002(2)
C10 0.040(3) 0.034(3) 0.043(3) 0.005(2) 0.021(2) 0.004(2)
C11 0.038(3) 0.048(3) 0.064(3) -0.009(2) 0.031(3) 0.000(3)
C12 0.060(3) 0.057(4) 0.070(4) 0.002(3) 0.050(3) 0.015(3)
C13 0.054(3) 0.069(4) 0.046(3) 0.001(3) 0.033(3) 0.009(3)
C14 0.032(3) 0.048(3) 0.039(3) 0.005(2) 0.020(2) 0.004(2)
C15 0.039(3) 0.116(5) 0.058(3) 0.015(4) 0.007(3) 0.007(4)
C16 0.066(4) 0.053(4) 0.043(3) -0.013(3) 0.024(3) -0.007(3)

loop_
_atom_type_symbol
_atom_type_description
_atom_type_scat_dispersion_real
_atom_type_scat_dispersion_imag
_atom_type_scat_source
C C 0.0033 0.0016 'International Tables Vol C Tables 4.2.6.8 and 6.1.1.4'
H H 0.0000 0.0000 'International Tables Vol C Tables 4.2.6.8 and 6.1.1.4'
N N 0.0061 0.0033 'International Tables Vol C Tables 4.2.6.8 and 6.1.1.4'
O O 0.0106 0.0060 'International Tables Vol C Tables 4.2.6.8 and 6.1.1.4'
Cl Cl 0.1484 0.1585 'International Tables Vol C Tables 4.2.6.8 and 6.1.1.4'
Br Br -0.2901 2.4595 'International Tables Vol C Tables 4.2.6.8 and 6.1.1.4'
V V 0.3005 0.5294 'International Tables Vol C Tables 4.2.6.8 and 6.1.1.4'

loop_
_geom_angle_atom_site_label_1
_geom_angle_atom_site_label_2
_geom_angle_atom_site_label_3
_geom_angle_site_symmetry_1
_geom_angle_site_symmetry_3
_geom_angle
_geom_angle_publ_flag
O4 V1 O3 . . 103.70(15) y
O4 V1 O1 . . 99.61(15) y
O3 V1 O1 . . 102.39(13) y
O4 V1 O2 . . 97.29(14) y
O3 V1 O2 . . 93.25(13) y
O1 V1 O2 . . 153.46(12) y
O4 V1 N1 . . 96.33(13) y
O3 V1 N1 . . 157.41(14) y
O1 V1 N1 . . 84.17(13) y
O2 V1 N1 . . 73.72(13) y
O4 V1 O5 . . 174.59(12) y
O3 V1 O5 . . 81.36(12) y
O1 V1 O5 . . 80.92(13) y
O2 V1 O5 . . 80.39(12) y
N1 V1 O5 . . 78.35(11) y
C7 N1 N2 . . 116.7(3) ?
C7 N1 V1 . . 126.8(3) ?
N2 N1 V1 . . 116.5(2) ?
C8 N2 N1 . . 107.4(3) ?
C2 O1 V1 . . 133.7(3) ?
C8 O2 V1 . . 119.2(2) ?
C15 O3 V1 . . 131.4(3) ?
C16 O5 V1 . . 125.8(3) ?
C16 O5 H5 . . 105(4) ?
V1 O5 H5 . . 121(4) ?
C6 C1 C2 . . 118.7(4) ?
C6 C1 C7 . . 118.8(3) ?
C2 C1 C7 . . 122.2(4) ?
O1 C2 C3 . . 119.7(4) ?
O1 C2 C1 . . 121.4(3) ?
C3 C2 C1 . . 118.8(4) ?
C4 C3 C2 . . 120.9(4) ?
C4 C3 H3 . . 119.6 ?
C2 C3 H3 . . 119.6 ?
C3 C4 C5 . . 120.5(4) ?
C3 C4 H4 . . 119.8 ?
C5 C4 H4 . . 119.8 ?
C6 C5 C4 . . 120.2(4) ?
C6 C5 Br1 . . 120.0(3) ?
C4 C5 Br1 . . 119.8(3) ?
C5 C6 C1 . . 120.9(4) ?
C5 C6 H6 . . 119.6 ?
C1 C6 H6 . . 119.6 ?
N1 C7 C1 . . 123.8(4) ?
N1 C7 H7 . . 118.1 ?
C1 C7 H7 . . 118.1 ?
O2 C8 N2 . . 123.2(3) ?
O2 C8 C9 . . 117.8(4) ?
N2 C8 C9 . . 119.1(4) ?
C14 C9 C10 . . 116.9(4) ?
C14 C9 C8 . . 119.2(4) ?
C10 C9 C8 . . 123.9(4) ?
C11 C10 C9 . . 121.1(4) ?
C11 C10 Cl1 . . 115.6(4) ?
C9 C10 Cl1 . . 123.4(3) ?
C10 C11 C12 . . 120.4(4) ?
C10 C11 H11 . . 119.8 ?
C12 C11 H11 . . 119.8 ?
C11 C12 C13 . . 119.9(4) ?
C11 C12 H12 . . 120.0 ?
C13 C12 H12 . . 120.0 ?
C14 C13 C12 . . 119.0(4) ?
C14 C13 H13 . . 120.5 ?
C12 C13 H13 . . 120.5 ?
C13 C14 C9 . . 122.7(4) ?
C13 C14 H14 . . 118.7 ?
C9 C14 H14 . . 118.7 ?
O3 C15 H15A . . 109.5 ?
O3 C15 H15B . . 109.5 ?
H15A C15 H15B . . 109.5 ?
O3 C15 H15C . . 109.5 ?
H15A C15 H15C . . 109.5 ?
H15B C15 H15C . . 109.5 ?
O5 C16 H16A . . 109.5 ?
O5 C16 H16B . . 109.5 ?
H16A C16 H16B . . 109.5 ?
O5 C16 H16C . . 109.5 ?
H16A C16 H16C . . 109.5 ?
H16B C16 H16C . . 109.5 ?

loop_
_geom_bond_atom_site_label_1
_geom_bond_atom_site_label_2
_geom_bond_site_symmetry_2
_geom_bond_distance
_geom_bond_publ_flag
V1 O4 . 1.582(3) y
V1 O3 . 1.765(3) y
V1 O1 . 1.859(3) y
V1 O2 . 1.957(3) y
V1 N1 . 2.134(3) y
V1 O5 . 2.403(4) y
Br1 C5 . 1.896(4) ?
Cl1 C10 . 1.746(4) ?
N1 C7 . 1.298(5) ?
N1 N2 . 1.406(4) ?
N2 C8 . 1.314(5) ?
O1 C2 . 1.328(5) ?
O2 C8 . 1.301(4) ?
O3 C15 . 1.406(5) ?
O5 C16 . 1.424(5) ?
O5 H5 . 0.85(4) ?
C1 C6 . 1.409(5) ?
C1 C2 . 1.418(5) ?
C1 C7 . 1.439(5) ?
C2 C3 . 1.404(5) ?
C3 C4 . 1.374(5) ?
C3 H3 . 0.9300 ?
C4 C5 . 1.384(5) ?
C4 H4 . 0.9300 ?
C5 C6 . 1.374(5) ?
C6 H6 . 0.9300 ?
C7 H7 . 0.9300 ?
C8 C9 . 1.496(5) ?
C9 C14 . 1.390(5) ?
C9 C10 . 1.405(6) ?
C10 C11 . 1.375(6) ?
C11 C12 . 1.383(6) ?
C11 H11 . 0.9300 ?
C12 C13 . 1.386(6) ?
C12 H12 . 0.9300 ?
C13 C14 . 1.375(5) ?
C13 H13 . 0.9300 ?
C14 H14 . 0.9300 ?
C15 H15A . 0.9600 ?
C15 H15B . 0.9600 ?
C15 H15C . 0.9600 ?
C16 H16A . 0.9600 ?
C16 H16B . 0.9600 ?
C16 H16C . 0.9600 ?

loop_
_geom_hbond_atom_site_label_D
_geom_hbond_atom_site_label_H
_geom_hbond_atom_site_label_A
_geom_hbond_site_symmetry_A
_geom_hbond_distance_DH
_geom_hbond_distance_HA
_geom_hbond_distance_DA
_geom_hbond_angle_DHA
O5 H5 N2 7_565 0.85(4) 2.06(4) 2.906(4) 178(5)
